data_7133846
loop_
_publ_author_name
'Zars, Ethan'
'Pick, Lisa'
'Kankanamge, Achala'
'Gau, Michael R.'
'Meyer, Karsten'
'Mindiola, Daniel J.'

_publ_section_title
;
 C<sub>sp<sup>2</sup></sub>-H/F bond activation and borylation with iron.
;
_journal_issue 97
_journal_name_full 'Chemical communications (Cambridge, England)'
_journal_page_first 14415
_journal_page_last 14418
_journal_paper_doi 10.1039/d4cc04127e
_journal_volume 60
_journal_year 2024
_chemical_formula_moiety 'C41 H65 Fe K N5 O6, C12 H24 K O6'
_chemical_formula_sum 'C53 H89 Fe K2 N5 O12'
_chemical_formula_weight 1122.34
_space_group_crystal_system monoclinic
_space_group_IT_number 14
_space_group_name_Hall '-P 2ybc'
_space_group_name_H-M_alt 'P 1 21/c 1'
_atom_sites_solution_hydrogens geom
_atom_sites_solution_primary dual
_audit_creation_date 2023-08-17
_audit_creation_method
;
Olex2 1.5
(compiled 2021.10.07 svn.r9718050b for OlexSys, GUI svn.r6410)
;
_audit_update_record
;
2024-08-13 deposited with the CCDC.	2024-10-06 downloaded from the CCDC.
;
_cell_angle_alpha 90
_cell_angle_beta 90.332(2)
_cell_angle_gamma 90
_cell_formula_units_Z 4
_cell_length_a 21.8155(4)
_cell_length_b 9.8873(2)
_cell_length_c 27.5274(5)
_cell_measurement_reflns_used 54521
_cell_measurement_temperature 100
_cell_measurement_theta_max 27.0690
_cell_measurement_theta_min 3.4580
_cell_volume 5937.46(19)
_computing_cell_refinement 'CrysAlisPro 1.171.42.88a (Rigaku OD, 2023)'
_computing_data_collection 'CrysAlisPro 1.171.42.88a (Rigaku OD, 2023)'
_computing_data_reduction 'CrysAlisPro 1.171.42.88a (Rigaku OD, 2023)'
_computing_molecular_graphics 'Olex2 1.5 (Dolomanov et al., 2009)'
_computing_publication_material 'Olex2 1.5 (Dolomanov et al., 2009)'
_computing_structure_refinement 'SHELXL 2019/3 (Sheldrick, 2015)'
_computing_structure_solution 'SHELXT (Sheldrick, 2018)'
_diffrn_ambient_environment N~2~
_diffrn_ambient_temperature 100
_diffrn_detector 'HPC area detector'
_diffrn_detector_area_resol_mean 10.0000
_diffrn_detector_type 'HyPix 3000HE'
_diffrn_measured_fraction_theta_full 0.998
_diffrn_measured_fraction_theta_max 0.998
_diffrn_measurement_details
;
List of Runs (angles in degrees, time in seconds):

  # Type    Start    End  Width  t~exp~   \w     \q     \k     \f   Frames
#--------------------------------------------------------------------------
  1  \w    -22.00  17.00   0.50   45.00    --  -10.49 -77.00  30.00   78
  2  \w    -38.00  10.00   0.50   45.00    --  -10.49 -79.00  88.35   96
  3  \w     -3.00  23.00   0.50   45.00    --  -10.49  57.00-150.00   52
  4  \w    -27.00  18.00   0.50   45.00    --  -10.49 -80.00  -1.17   90
  5  \w    -43.00  16.00   0.50   45.00    --  -10.49 -78.00-124.29  118
  6  \w    -36.00   6.00   0.50   45.00    --  -10.49 -79.00 -78.53   84
  7  \w    -22.00   8.00   0.50   45.00    --  -10.49 -80.00 -64.93   60
  8  \w     26.00  54.00   0.50   45.00    --  -10.49  57.00-150.00   56
  9  \w    -77.00   1.00   0.50   45.00    --  -10.49 -57.00 -30.00  156
 10  \w    -30.00  43.00   0.50   45.00    --  -10.49  78.00 166.43  146
 11  \w     -7.00  18.00   0.50   45.00    --  -10.49 -80.00 -44.29   50
 12  \w    -79.00  11.00   0.50   45.00    --  -10.49 -77.00-161.93  180
 13  \w    -32.00  58.00   0.50   45.00    --  -10.49  57.00 -90.00  180
 14  \w    -57.00 -25.00   0.50   45.00    --  -10.49 -37.00-180.00   64
 15  \w    -37.00   5.00   0.50   45.00    --  -10.49 -19.00  60.00   84
 16  \w    -42.00  11.00   0.50   45.00    --  -10.49 -80.00 -11.73  106
 17  \w    -39.00   7.00   0.50   45.00    --  -10.49 -80.00 160.29   92
 18  \w    -37.00   4.00   0.50   45.00    --  -10.49  77.00 150.00   82
 19  \w     10.00  36.00   0.50   45.00    --   11.15  57.00   0.00   52
 20  \w    -20.00  39.00   0.50   45.00    --   11.15 -80.00 -86.06  118
 21  \w    -57.00  35.00   0.50   45.00    --   11.15 -77.00  60.00  184
 22  \w    -61.00  -1.00   0.50   45.00    --   11.15 -19.00 -60.00  120
 23  \w    -31.00  -5.00   0.50   45.00    --   11.15 -78.00  40.43   52
 24  \w    -61.00  -1.00   0.50   45.00    --   11.15 -19.00-120.00  120
 25  \w    -44.00   4.00   0.50   45.00    --   11.15 -19.00  60.00   96
 26  \w     44.00  77.00   0.50   45.00    --   11.15  77.00-180.00   66
 27  \w    -59.00   4.00   0.50   45.00    --   11.15 -19.00 -30.00  126
 28  \w    -17.00  20.00   0.50   45.00    --   11.15  80.00-149.98   74
 29  \w    -11.00  20.00   0.50   45.00    --   11.15 -37.00 -90.00   62
 30  \w     13.00  38.00   0.50   45.00    --   11.15 -77.00  30.00   50
 31  \w    -45.00 -19.00   0.50   45.00    --   11.15 -77.00  30.00   52
 32  \w    -14.00  42.00   0.50   45.00    --   11.15  80.00 -98.57  112
 33  \w    -57.00   4.00   0.50   45.00    --   11.15 -19.00  30.00  122
 34  \w    -10.00  79.00   0.50   45.00    --   11.15  57.00 150.00  178
 35  \w    -59.00   3.00   0.50   45.00    --   11.15 -19.00  90.00  124
;
_diffrn_measurement_device '\k-geometry diffractometer'
_diffrn_measurement_device_type 'Rigaku XtaLAB Synergy-i'
_diffrn_measurement_method '\w scans'
_diffrn_orient_matrix_type 'CrysAlisPro convention (1999,Acta A55,543-557)'
_diffrn_orient_matrix_UB_11 -0.0079826000
_diffrn_orient_matrix_UB_12 -0.0036386000
_diffrn_orient_matrix_UB_13 -0.0249838000
_diffrn_orient_matrix_UB_21 0.0264220000
_diffrn_orient_matrix_UB_22 0.0382452000
_diffrn_orient_matrix_UB_23 -0.0058872000
_diffrn_orient_matrix_UB_31 0.0171735000
_diffrn_orient_matrix_UB_32 -0.0606146000
_diffrn_orient_matrix_UB_33 -0.0022132000
_diffrn_radiation_monochromator mirror
_diffrn_radiation_probe x-ray
_diffrn_radiation_type 'Mo K\a'
_diffrn_radiation_wavelength 0.71073
_diffrn_reflns_av_R_equivalents 0.0789
_diffrn_reflns_av_unetI/netI 0.0321
_diffrn_reflns_Laue_measured_fraction_full 0.998
_diffrn_reflns_Laue_measured_fraction_max 0.998
_diffrn_reflns_limit_h_max 26
_diffrn_reflns_limit_h_min -26
_diffrn_reflns_limit_k_max 11
_diffrn_reflns_limit_k_min -11
_diffrn_reflns_limit_l_max 33
_diffrn_reflns_limit_l_min -33
_diffrn_reflns_number 162380
_diffrn_reflns_point_group_measured_fraction_full 0.998
_diffrn_reflns_point_group_measured_fraction_max 0.998
_diffrn_reflns_theta_full 25.242
_diffrn_reflns_theta_max 25.345
_diffrn_reflns_theta_min 3.145
_diffrn_source 'micro-focus sealed X-ray tube'
_diffrn_source_type 'PhotonJet (Mo) X-ray Source'
_exptl_absorpt_coefficient_mu 0.454
_exptl_absorpt_correction_T_max 1.00000
_exptl_absorpt_correction_T_min 0.45780
_exptl_absorpt_correction_type multi-scan
_exptl_absorpt_process_details 'SCALE3 ABSPACK'
_exptl_crystal_colour 'dark purple'
_exptl_crystal_colour_modifier dark
_exptl_crystal_colour_primary purple
_exptl_crystal_density_diffrn 1.256
_exptl_crystal_description block
_exptl_crystal_F_000 2408
_exptl_crystal_size_max 0.38
_exptl_crystal_size_mid 0.27
_exptl_crystal_size_min 0.27
_refine_diff_density_max 0.819
_refine_diff_density_min -0.640
_refine_diff_density_rms 0.074
_refine_ls_extinction_method none
_refine_ls_goodness_of_fit_ref 1.068
_refine_ls_hydrogen_treatment constr
_refine_ls_matrix_type full
_refine_ls_number_parameters 996
_refine_ls_number_reflns 10842
_refine_ls_number_restraints 1128
_refine_ls_restrained_S_all 1.026
_refine_ls_R_factor_all 0.0958
_refine_ls_R_factor_gt 0.0814
_refine_ls_shift/su_max 0.001
_refine_ls_shift/su_mean 0.000
_refine_ls_structure_factor_coef Fsqd
_refine_ls_weighting_details 'w=1/[\s^2^(Fo^2^)+(0.0654P)^2^+17.8049P] where P=(Fo^2^+2Fc^2^)/3'
_refine_ls_weighting_scheme calc
_refine_ls_wR_factor_gt 0.1873
_refine_ls_wR_factor_ref 0.1956
_reflns_Friedel_coverage 0.000
_reflns_number_gt 8977
_reflns_number_total 10842
_reflns_threshold_expression 'I > 2\s(I)'
_cod_data_source_file d4cc04127e2.cif
_cod_data_source_block 90063_cmpd2
_cod_depositor_comments 'Adding full bibliography for 7133846--7133849.cif.'
_cod_database_code 7133846
_shelx_shelxl_version_number 2019/3
_shelx_space_group_comment
;
The symmetry employed for this shelxl refinement is uniquely defined
by the following loop, which should always be used as a source of
symmetry information in preference to the above space-group names.
They are only intended as comments.
;
_olex2_refinement_description
;
1. Fixed Uiso
 At 1.2 times of:
  All C(H) groups, All C(H,H) groups
 At 1.5 times of:
  All C(H,H,H) groups
2. Uiso/Uaniso restraints and constraints
O8 \\sim O9 \\sim O7 \\sim O12 \\sim O10 \\sim O11 \\sim C44 \\sim C43 \\sim
C45 \\sim C42 \\sim C46 \\sim C53 \\sim C52 \\sim C51 \\sim C50 \\sim C47 \\sim
C49 \\sim C48 \\sim O8* \\sim O9* \\sim O7* \\sim O12* \\sim O10* \\sim O11*
\\sim C44* \\sim C43* \\sim C45* \\sim C42* \\sim C46* \\sim C53* \\sim C52*
\\sim C51* \\sim C50* \\sim C47* \\sim C49* \\sim C48*: within 2A with sigma of
0.005 and sigma for terminal atoms of 0.01 within 2A
O4 \\sim O5 \\sim O1 \\sim O3 \\sim O2 \\sim O6 \\sim C37 \\sim C36 \\sim C38
\\sim C35 \\sim C34 \\sim C32 \\sim C33 \\sim C39 \\sim C41 \\sim C40 \\sim C31
\\sim C30 \\sim K1 \\sim O4* \\sim O5* \\sim O1* \\sim O3* \\sim O2* \\sim O6*
\\sim C37* \\sim C38* \\sim C34* \\sim C32* \\sim C33* \\sim C39* \\sim C41*
\\sim C40* \\sim C31* \\sim C30* \\sim C36* \\sim C35*: within 2A with sigma of
0.005 and sigma for terminal atoms of 0.01 within 2A
3. Others
 Sof(O7*)=Sof(O8*)=Sof(O9*)=Sof(O10*)=Sof(O11*)=Sof(O12*)=Sof(C42*)=Sof(H42C)=
 Sof(H42D)=Sof(C43*)=Sof(H43C)=Sof(H43D)=Sof(C44*)=Sof(H44C)=Sof(H44D)=Sof(C45*
 )=Sof(H45C)=Sof(H45D)=Sof(C46*)=Sof(H46C)=Sof(H46D)=Sof(C47*)=Sof(H47C)=
 Sof(H47D)=Sof(C48*)=Sof(H48C)=Sof(H48D)=Sof(C49*)=Sof(H49C)=Sof(H49D)=Sof(C50*
 )=Sof(H50C)=Sof(H50D)=Sof(C51*)=Sof(H51C)=Sof(H51D)=Sof(C52*)=Sof(H52C)=
 Sof(H52D)=Sof(C53*)=Sof(H53C)=Sof(H53D)=1-FVAR(1)
 Sof(O7)=Sof(O8)=Sof(O9)=Sof(O10)=Sof(O11)=Sof(O12)=Sof(C42)=Sof(H42A)=
 Sof(H42B)=Sof(C43)=Sof(H43A)=Sof(H43B)=Sof(C44)=Sof(H44A)=Sof(H44B)=Sof(C45)=
 Sof(H45A)=Sof(H45B)=Sof(C46)=Sof(H46A)=Sof(H46B)=Sof(C47)=Sof(H47A)=Sof(H47B)=
 Sof(C48)=Sof(H48A)=Sof(H48B)=Sof(C49)=Sof(H49A)=Sof(H49B)=Sof(C50)=Sof(H50A)=
 Sof(H50B)=Sof(C51)=Sof(H51A)=Sof(H51B)=Sof(C52)=Sof(H52A)=Sof(H52B)=Sof(C53)=
 Sof(H53A)=Sof(H53B)=FVAR(1)
 Sof(O1*)=Sof(O2*)=Sof(O3*)=Sof(O4*)=Sof(O5*)=Sof(O6*)=Sof(C30*)=Sof(H30C)=
 Sof(H30D)=Sof(C31*)=Sof(H31C)=Sof(H31D)=Sof(C32*)=Sof(H32C)=Sof(H32D)=Sof(C33*
 )=Sof(H33C)=Sof(H33D)=Sof(C34*)=Sof(H34C)=Sof(H34D)=Sof(C35*)=Sof(H35C)=
 Sof(H35D)=Sof(C36*)=Sof(H36C)=Sof(H36D)=Sof(C37*)=Sof(H37C)=Sof(H37D)=Sof(C38*
 )=Sof(H38C)=Sof(H38D)=Sof(C39*)=Sof(H39C)=Sof(H39D)=Sof(C40*)=Sof(H40C)=
 Sof(H40D)=Sof(C41*)=Sof(H41C)=Sof(H41D)=1-FVAR(2)
 Sof(O1)=Sof(O2)=Sof(O3)=Sof(O4)=Sof(O5)=Sof(O6)=Sof(C30)=Sof(H30A)=Sof(H30B)=
 Sof(C31)=Sof(H31A)=Sof(H31B)=Sof(C32)=Sof(H32A)=Sof(H32B)=Sof(C33)=Sof(H33A)=
 Sof(H33B)=Sof(C34)=Sof(H34A)=Sof(H34B)=Sof(C35)=Sof(H35A)=Sof(H35B)=Sof(C36)=
 Sof(H36A)=Sof(H36B)=Sof(C37)=Sof(H37A)=Sof(H37B)=Sof(C38)=Sof(H38A)=Sof(H38B)=
 Sof(C39)=Sof(H39A)=Sof(H39B)=Sof(C40)=Sof(H40A)=Sof(H40B)=Sof(C41)=Sof(H41A)=
 Sof(H41B)=FVAR(2)
4.a Secondary CH2 refined with riding coordinates:
 C30(H30A,H30B), C30*(H30C,H30D), C31(H31A,H31B), C31*(H31C,H31D), C32(H32A,
 H32B), C32*(H32C,H32D), C33(H33A,H33B), C33*(H33C,H33D), C34(H34A,H34B), C34*
 (H34C,H34D), C35(H35A,H35B), C35*(H35C,H35D), C36(H36A,H36B), C36*(H36C,H36D),
 C37(H37A,H37B), C37*(H37C,H37D), C38(H38A,H38B), C38*(H38C,H38D), C39(H39A,
 H39B), C39*(H39C,H39D), C40(H40A,H40B), C40*(H40C,H40D), C41(H41A,H41B), C41*
 (H41C,H41D), C42(H42A,H42B), C42*(H42C,H42D), C43(H43A,H43B), C43*(H43C,H43D),
 C44(H44A,H44B), C44*(H44C,H44D), C45(H45A,H45B), C45*(H45C,H45D), C46(H46A,
 H46B), C46*(H46C,H46D), C47(H47A,H47B), C47*(H47C,H47D), C48(H48A,H48B), C48*
 (H48C,H48D), C49(H49A,H49B), C49*(H49C,H49D), C50(H50A,H50B), C50*(H50C,H50D),
 C51(H51A,H51B), C51*(H51C,H51D), C52(H52A,H52B), C52*(H52C,H52D), C53(H53A,
 H53B), C53*(H53C,H53D)
4.b Aromatic/amide H refined with riding coordinates:
 C2(H2), C3(H3), C4(H4), C8(H8), C20(H20)
4.c Idealised Me refined as rotating group:
 C11(H11A,H11B,H11C), C12(H12A,H12B,H12C), C13(H13A,H13B,H13C), C15(H15A,H15B,
 H15C), C16(H16A,H16B,H16C), C17(H17A,H17B,H17C), C23(H23A,H23B,H23C), C24(H24A,
 H24B,H24C), C25(H25A,H25B,H25C), C27(H27A,H27B,H27C), C28(H28A,H28B,H28C),
 C29(H29A,H29B,H29C)
;
_olex2_submission_special_instructions 'No special instructions were received'
_oxdiff_exptl_absorpt_empirical_details
;
Empirical correction (ABSPACK) includes:
- Absorption correction using spherical harmonics
- Frame scaling
;
_oxdiff_exptl_absorpt_empirical_full_max 1.561
_oxdiff_exptl_absorpt_empirical_full_min 0.597

loop_
_space_group_symop_operation_xyz
'x, y, z'
'-x, y+1/2, -z+1/2'
'-x, -y, -z'
'x, -y-1/2, z-1/2'

loop_
_atom_site_label
_atom_site_type_symbol
_atom_site_fract_x
_atom_site_fract_y
_atom_site_fract_z
_atom_site_U_iso_or_equiv
_atom_site_adp_type
_atom_site_occupancy
_atom_site_site_symmetry_order
_atom_site_calc_flag
_atom_site_refinement_flags_posn
_atom_site_refinement_flags_adp
_atom_site_refinement_flags_occupancy
_atom_site_disorder_assembly
_atom_site_disorder_group
Fe1 Fe 0.72539(3) 0.40378(6) 0.61976(2) 0.04273(19) Uani 1 1 d . . . . .
K1 K 0.56324(5) 0.13078(11) 0.54019(5) 0.0609(3) Uani 1 1 d . . . . .
O1 O 0.6808(3) 0.0251(7) 0.5363(2) 0.0599(12) Uani 0.694(6) 1 d . U P A 1
O1* O 0.6771(8) 0.0198(18) 0.5150(6) 0.0629(15) Uani 0.306(6) 1 d . U P A 2
O2 O 0.6166(2) 0.0202(6) 0.6276(2) 0.0573(11) Uani 0.694(6) 1 d . U P A 1
O2* O 0.6285(6) 0.0621(14) 0.6068(6) 0.0611(14) Uani 0.306(6) 1 d . U P A 2
O3 O 0.5224(3) 0.2149(6) 0.6297(2) 0.0562(12) Uani 0.694(6) 1 d . U P A 1
O3* O 0.5071(6) 0.1541(15) 0.6283(5) 0.0574(15) Uani 0.306(6) 1 d . U P A 2
O4 O 0.4493(10) 0.265(4) 0.5481(14) 0.0534(13) Uani 0.694(6) 1 d . U P A 1
O4* O 0.444(2) 0.262(8) 0.547(3) 0.0535(15) Uani 0.306(6) 1 d . U P A 2
O5 O 0.4875(4) 0.1436(15) 0.4584(5) 0.0565(14) Uani 0.694(6) 1 d . U P A 1
O5* O 0.4758(11) 0.142(4) 0.4529(12) 0.0558(16) Uani 0.306(6) 1 d . U P A 2
O6 O 0.6179(3) 0.1285(8) 0.4535(3) 0.0677(15) Uani 0.694(6) 1 d . U P A 1
O6* O 0.6052(9) 0.0992(18) 0.4362(7) 0.0641(17) Uani 0.306(6) 1 d . U P A 2
N1 N 0.78599(16) 0.2847(3) 0.64840(12) 0.0371(8) Uani 1 1 d . . . . .
N2 N 0.70156(18) 0.4165(4) 0.69371(14) 0.0499(10) Uani 1 1 d . . . . .
N3 N 0.79467(14) 0.4181(3) 0.56746(11) 0.0322(7) Uani 1 1 d . . . . .
N4 N 0.65625(19) 0.3981(4) 0.58550(16) 0.0529(10) Uani 1 1 d . . . . .
N5 N 0.6129(2) 0.3913(5) 0.56188(19) 0.0671(13) Uani 1 1 d . . . . .
C1 C 0.83816(18) 0.2532(4) 0.62221(13) 0.0304(8) Uani 1 1 d . . . . .
C2 C 0.88527(19) 0.1803(4) 0.64415(13) 0.0358(9) Uani 1 1 d . . . . .
H2 H 0.920241 0.158994 0.626577 0.043 Uiso 1 1 calc R U . . .
C3 C 0.8802(2) 0.1390(4) 0.69261(14) 0.0416(10) Uani 1 1 d . . . . .
H3 H 0.910569 0.085883 0.706891 0.050 Uiso 1 1 calc R U . . .
C4 C 0.8293(2) 0.1785(4) 0.71900(14) 0.0457(11) Uani 1 1 d . . . . .
H4 H 0.826639 0.155545 0.751693 0.055 Uiso 1 1 calc R U . . .
C5 C 0.7825(2) 0.2510(4) 0.69759(15) 0.0424(10) Uani 1 1 d . . . . .
C6 C 0.7281(2) 0.3085(5) 0.71981(17) 0.0511(12) Uani 1 1 d . . . . .
C7 C 0.6944(3) 0.2813(5) 0.76218(19) 0.0648(16) Uani 1 1 d . . . . .
C8 C 0.6481(3) 0.3802(6) 0.7619(2) 0.0718(17) Uani 1 1 d . . . . .
H8 H 0.618502 0.390515 0.785767 0.086 Uiso 1 1 calc R U . . .
C9 C 0.6532(3) 0.4604(5) 0.7206(2) 0.0625(15) Uani 1 1 d . . . . .
C10 C 0.7030(3) 0.1718(6) 0.8016(2) 0.0714(18) Uani 1 1 d . . . . .
C11 C 0.6447(4) 0.1574(7) 0.8319(2) 0.105(3) Uani 1 1 d . . . . .
H11A H 0.609634 0.154555 0.810653 0.158 Uiso 1 1 calc R U . . .
H11B H 0.641215 0.233203 0.853446 0.158 Uiso 1 1 calc R U . . .
H11C H 0.646710 0.075337 0.850451 0.158 Uiso 1 1 calc R U . . .
C12 C 0.7553(4) 0.2066(6) 0.83638(19) 0.086(2) Uani 1 1 d . . . . .
H12A H 0.761846 0.132669 0.858429 0.130 Uiso 1 1 calc R U . . .
H12B H 0.744996 0.286412 0.854409 0.130 Uiso 1 1 calc R U . . .
H12C H 0.792013 0.222496 0.818185 0.130 Uiso 1 1 calc R U . . .
C13 C 0.7125(3) 0.0309(5) 0.7788(2) 0.0721(17) Uani 1 1 d . . . . .
H13A H 0.676552 0.005720 0.760737 0.108 Uiso 1 1 calc R U . . .
H13B H 0.719827 -0.034164 0.804085 0.108 Uiso 1 1 calc R U . . .
H13C H 0.747156 0.033528 0.757488 0.108 Uiso 1 1 calc R U . . .
C14 C 0.6127(3) 0.5795(6) 0.7059(2) 0.0688(16) Uani 1 1 d . . . . .
C15 C 0.5524(3) 0.5251(7) 0.6859(3) 0.092(2) Uani 1 1 d . . . . .
H15A H 0.527273 0.599034 0.675094 0.138 Uiso 1 1 calc R U . . .
H15B H 0.531410 0.476042 0.710904 0.138 Uiso 1 1 calc R U . . .
H15C H 0.560424 0.465766 0.659067 0.138 Uiso 1 1 calc R U . . .
C16 C 0.6418(3) 0.6705(5) 0.6681(2) 0.0702(16) Uani 1 1 d . . . . .
H16A H 0.680425 0.703238 0.680046 0.105 Uiso 1 1 calc R U . . .
H16B H 0.615126 0.745714 0.661510 0.105 Uiso 1 1 calc R U . . .
H16C H 0.648100 0.620170 0.638705 0.105 Uiso 1 1 calc R U . . .
C17 C 0.5990(3) 0.6666(7) 0.7513(3) 0.095(2) Uani 1 1 d . . . . .
H17A H 0.636728 0.700151 0.764742 0.142 Uiso 1 1 calc R U . . .
H17B H 0.578393 0.612420 0.775110 0.142 Uiso 1 1 calc R U . . .
H17C H 0.573270 0.741383 0.742205 0.142 Uiso 1 1 calc R U . . .
C18 C 0.83605(17) 0.3104(4) 0.57352(13) 0.0293(8) Uani 1 1 d . . . . .
C19 C 0.86683(17) 0.2859(4) 0.52969(13) 0.0300(8) Uani 1 1 d . . . . .
C20 C 0.84444(18) 0.3835(4) 0.49724(13) 0.0337(9) Uani 1 1 d . . . . .
H20 H 0.856609 0.393687 0.465125 0.040 Uiso 1 1 calc R U . . .
C21 C 0.80127(18) 0.4626(4) 0.52067(14) 0.0341(9) Uani 1 1 d . . . . .
C22 C 0.91297(17) 0.1753(4) 0.51621(13) 0.0318(8) Uani 1 1 d . . . . .
C23 C 0.89272(19) 0.0354(4) 0.53434(14) 0.0374(9) Uani 1 1 d . . . . .
H23A H 0.883929 0.040142 0.568425 0.056 Uiso 1 1 calc R U . . .
H23B H 0.924965 -0.028817 0.528963 0.056 Uiso 1 1 calc R U . . .
H23C H 0.856596 0.007555 0.516947 0.056 Uiso 1 1 calc R U . . .
C24 C 0.9177(2) 0.1648(5) 0.46071(14) 0.0419(10) Uani 1 1 d . . . . .
H24A H 0.878092 0.144952 0.447194 0.063 Uiso 1 1 calc R U . . .
H24B H 0.945841 0.093879 0.452410 0.063 Uiso 1 1 calc R U . . .
H24C H 0.932283 0.249078 0.447836 0.063 Uiso 1 1 calc R U . . .
C25 C 0.97740(18) 0.2090(4) 0.53539(15) 0.0395(10) Uani 1 1 d . . . . .
H25A H 0.991228 0.292025 0.521047 0.059 Uiso 1 1 calc R U . . .
H25B H 1.005089 0.137332 0.527059 0.059 Uiso 1 1 calc R U . . .
H25C H 0.976185 0.218840 0.570071 0.059 Uiso 1 1 calc R U . . .
C26 C 0.76438(19) 0.5772(5) 0.49788(16) 0.0440(11) Uani 1 1 d . . . . .
C27 C 0.7131(2) 0.5175(6) 0.46633(17) 0.0544(13) Uani 1 1 d . . . . .
H27A H 0.730668 0.462142 0.441359 0.082 Uiso 1 1 calc R U . . .
H27B H 0.689978 0.589507 0.451690 0.082 Uiso 1 1 calc R U . . .
H27C H 0.686589 0.463490 0.486132 0.082 Uiso 1 1 calc R U . . .
C28 C 0.8066(2) 0.6635(6) 0.4658(2) 0.0616(15) Uani 1 1 d . . . . .
H28A H 0.839812 0.698269 0.485195 0.092 Uiso 1 1 calc R U . . .
H28B H 0.783701 0.737361 0.452245 0.092 Uiso 1 1 calc R U . . .
H28C H 0.822731 0.608721 0.440111 0.092 Uiso 1 1 calc R U . . .
C29 C 0.7365(2) 0.6712(5) 0.53614(18) 0.0522(12) Uani 1 1 d . . . . .
H29A H 0.707095 0.621957 0.555011 0.078 Uiso 1 1 calc R U . . .
H29B H 0.716544 0.745751 0.520268 0.078 Uiso 1 1 calc R U . . .
H29C H 0.768354 0.704695 0.557112 0.078 Uiso 1 1 calc R U . . .
C30 C 0.7117(4) 0.0508(9) 0.5793(4) 0.0590(13) Uani 0.694(6) 1 d . U P A 1
H30A H 0.712410 0.147303 0.585641 0.071 Uiso 0.694(6) 1 calc R U P A 1
H30B H 0.753675 0.019205 0.577026 0.071 Uiso 0.694(6) 1 calc R U P A 1
C30* C 0.7158(9) 0.064(2) 0.5511(9) 0.0613(16) Uani 0.306(6) 1 d . U P A 2
H30C H 0.717389 0.161816 0.551395 0.074 Uiso 0.306(6) 1 calc R U P A 2
H30D H 0.756827 0.029400 0.545816 0.074 Uiso 0.306(6) 1 calc R U P A 2
C31 C 0.6799(4) -0.0206(9) 0.6196(4) 0.0601(14) Uani 0.694(6) 1 d . U P A 1
H31A H 0.680560 -0.116905 0.612852 0.072 Uiso 0.694(6) 1 calc R U P A 1
H31B H 0.702888 -0.005835 0.649350 0.072 Uiso 0.694(6) 1 calc R U P A 1
C31* C 0.6899(9) 0.010(2) 0.6006(9) 0.0597(15) Uani 0.306(6) 1 d . U P A 2
H31C H 0.689052 -0.088559 0.600427 0.072 Uiso 0.306(6) 1 calc R U P A 2
H31D H 0.715931 0.038939 0.627298 0.072 Uiso 0.306(6) 1 calc R U P A 2
C32 C 0.6111(5) 0.1185(10) 0.6639(5) 0.0606(14) Uani 0.694(6) 1 d . U P A 1
H32A H 0.625930 0.082196 0.694465 0.073 Uiso 0.694(6) 1 calc R U P A 1
H32B H 0.636109 0.196207 0.655647 0.073 Uiso 0.694(6) 1 calc R U P A 1
C32* C 0.6058(13) 0.081(2) 0.6571(11) 0.0608(16) Uani 0.306(6) 1 d . U P A 2
H32C H 0.633016 0.146569 0.671909 0.073 Uiso 0.306(6) 1 calc R U P A 2
H32D H 0.613854 -0.004377 0.673549 0.073 Uiso 0.306(6) 1 calc R U P A 2
C33 C 0.5501(4) 0.1592(10) 0.6690(4) 0.0638(14) Uani 0.694(6) 1 d . U P A 1
H33A H 0.526285 0.081001 0.678685 0.077 Uiso 0.694(6) 1 calc R U P A 1
H33B H 0.548234 0.224131 0.695335 0.077 Uiso 0.694(6) 1 calc R U P A 1
C33* C 0.5337(10) 0.127(2) 0.6738(10) 0.0605(16) Uani 0.306(6) 1 d . U P A 2
H33C H 0.512637 0.053724 0.690335 0.073 Uiso 0.306(6) 1 calc R U P A 2
H33D H 0.534156 0.206255 0.694416 0.073 Uiso 0.306(6) 1 calc R U P A 2
C34 C 0.4629(5) 0.2807(8) 0.6328(4) 0.0549(14) Uani 0.694(6) 1 d . U P A 1
H34A H 0.461724 0.341322 0.660513 0.066 Uiso 0.694(6) 1 calc R U P A 1
H34B H 0.430632 0.214031 0.636266 0.066 Uiso 0.694(6) 1 calc R U P A 1
C34* C 0.4576(12) 0.237(2) 0.6329(10) 0.0556(16) Uani 0.306(6) 1 d . U P A 2
H34C H 0.461235 0.286692 0.663108 0.067 Uiso 0.306(6) 1 calc R U P A 2
H34D H 0.420855 0.181731 0.634709 0.067 Uiso 0.306(6) 1 calc R U P A 2
C35 C 0.4548(7) 0.3591(11) 0.5859(5) 0.0536(14) Uani 0.694(6) 1 d . U P A 1
H35A H 0.418384 0.415101 0.587525 0.064 Uiso 0.694(6) 1 calc R U P A 1
H35B H 0.489947 0.417317 0.580574 0.064 Uiso 0.694(6) 1 calc R U P A 1
C35* C 0.4510(16) 0.334(3) 0.5921(11) 0.0542(16) Uani 0.306(6) 1 d . U P A 2
H35C H 0.415311 0.390522 0.597342 0.065 Uiso 0.306(6) 1 calc R U P A 2
H35D H 0.486809 0.391958 0.590839 0.065 Uiso 0.306(6) 1 calc R U P A 2
C36 C 0.4467(12) 0.332(3) 0.5007(6) 0.0531(14) Uani 0.694(6) 1 d . U P A 1
H36A H 0.414098 0.398660 0.500775 0.064 Uiso 0.694(6) 1 calc R U P A 1
H36B H 0.485043 0.378755 0.495022 0.064 Uiso 0.694(6) 1 calc R U P A 1
C36* C 0.444(3) 0.335(6) 0.5066(15) 0.0536(16) Uani 0.306(6) 1 d . U P A 2
H36C H 0.483398 0.375714 0.500645 0.064 Uiso 0.306(6) 1 calc R U P A 2
H36D H 0.413136 0.406642 0.508430 0.064 Uiso 0.306(6) 1 calc R U P A 2
C37 C 0.4358(6) 0.2354(19) 0.4617(6) 0.0543(15) Uani 0.694(6) 1 d . U P A 1
H37A H 0.398660 0.184681 0.468100 0.065 Uiso 0.694(6) 1 calc R U P A 1
H37B H 0.430529 0.283128 0.431198 0.065 Uiso 0.694(6) 1 calc R U P A 1
C37* C 0.4268(16) 0.232(4) 0.4662(15) 0.0544(16) Uani 0.306(6) 1 d . U P A 2
H37C H 0.392375 0.178094 0.477188 0.065 Uiso 0.306(6) 1 calc R U P A 2
H37D H 0.413686 0.281086 0.437551 0.065 Uiso 0.306(6) 1 calc R U P A 2
C38 C 0.5220(4) 0.1683(13) 0.4160(4) 0.0587(15) Uani 0.694(6) 1 d . U P A 1
H38A H 0.534677 0.262292 0.415109 0.070 Uiso 0.694(6) 1 calc R U P A 1
H38B H 0.497051 0.150379 0.387450 0.070 Uiso 0.694(6) 1 calc R U P A 1
C38* C 0.5049(10) 0.171(3) 0.4085(11) 0.0591(17) Uani 0.306(6) 1 d . U P A 2
H38C H 0.521338 0.262252 0.409017 0.071 Uiso 0.306(6) 1 calc R U P A 2
H38D H 0.475909 0.163890 0.381819 0.071 Uiso 0.306(6) 1 calc R U P A 2
C39 C 0.5773(4) 0.0786(11) 0.4158(4) 0.0637(15) Uani 0.694(6) 1 d . U P A 1
H39A H 0.565727 -0.014307 0.422351 0.076 Uiso 0.694(6) 1 calc R U P A 1
H39B H 0.597386 0.082183 0.384473 0.076 Uiso 0.694(6) 1 calc R U P A 1
C39* C 0.5555(9) 0.070(2) 0.4026(9) 0.0615(18) Uani 0.306(6) 1 d . U P A 2
H39C H 0.539933 -0.019865 0.408515 0.074 Uiso 0.306(6) 1 calc R U P A 2
H39D H 0.570594 0.073871 0.369528 0.074 Uiso 0.306(6) 1 calc R U P A 2
C40 C 0.6773(4) 0.0605(10) 0.4516(4) 0.0671(14) Uani 0.694(6) 1 d . U P A 1
H40A H 0.700094 0.090838 0.423463 0.080 Uiso 0.694(6) 1 calc R U P A 1
H40B H 0.671651 -0.036620 0.449175 0.080 Uiso 0.694(6) 1 calc R U P A 1
C40* C 0.6568(9) 0.016(2) 0.4326(8) 0.0647(17) Uani 0.306(6) 1 d . U P A 2
H40C H 0.675468 0.026328 0.400933 0.078 Uiso 0.306(6) 1 calc R U P A 2
H40D H 0.644942 -0.078118 0.436481 0.078 Uiso 0.306(6) 1 calc R U P A 2
C41 C 0.7114(4) 0.0951(10) 0.4973(4) 0.0664(14) Uani 0.694(6) 1 d . U P A 1
H41A H 0.753747 0.066037 0.495184 0.080 Uiso 0.694(6) 1 calc R U P A 1
H41B H 0.710637 0.192000 0.502870 0.080 Uiso 0.694(6) 1 calc R U P A 1
C41* C 0.7031(10) 0.057(2) 0.4731(9) 0.0637(16) Uani 0.306(6) 1 d . U P A 2
H41C H 0.741851 0.010334 0.468767 0.076 Uiso 0.306(6) 1 calc R U P A 2
H41D H 0.710376 0.153468 0.472600 0.076 Uiso 0.306(6) 1 calc R U P A 2
K2 K 0.89377(5) 0.46466(10) 0.69890(3) 0.0481(3) Uani 1 1 d . . . . .
O7 O 0.8396(8) 0.7126(19) 0.6773(4) 0.0496(15) Uani 0.529(8) 1 d . U P B 1
O7* O 0.8436(10) 0.714(2) 0.6669(5) 0.0497(15) Uani 0.471(8) 1 d . U P B 2
O8 O 0.9392(7) 0.638(2) 0.6200(6) 0.0455(15) Uani 0.529(8) 1 d . U P B 1
O8* O 0.9494(8) 0.636(3) 0.6152(7) 0.0453(15) Uani 0.471(8) 1 d . U P B 2
O9 O 1.0112(7) 0.4192(14) 0.6463(3) 0.0468(14) Uani 0.529(8) 1 d . U P B 1
O9* O 1.0105(8) 0.4129(16) 0.6592(3) 0.0470(14) Uani 0.471(8) 1 d . U P B 2
O10 O 1.0093(4) 0.3611(11) 0.7460(3) 0.0510(14) Uani 0.529(8) 1 d . U P B 1
O10* O 0.9907(5) 0.3655(12) 0.7576(3) 0.0513(14) Uani 0.471(8) 1 d . U P B 2
O11 O 0.9061(4) 0.4174(10) 0.8032(3) 0.0541(13) Uani 0.529(8) 1 d . U P B 1
O11* O 0.8804(5) 0.4276(11) 0.8039(4) 0.0540(14) Uani 0.471(8) 1 d . U P B 2
O12 O 0.8344(5) 0.6362(14) 0.7747(4) 0.0543(16) Uani 0.529(8) 1 d . U P B 1
O12* O 0.8203(6) 0.6485(16) 0.7675(5) 0.0544(16) Uani 0.471(8) 1 d . U P B 2
C42 C 0.8573(7) 0.7930(17) 0.6375(4) 0.0491(16) Uani 0.529(8) 1 d . U P B 1
H42A H 0.887565 0.859239 0.647672 0.059 Uiso 0.529(8) 1 calc R U P B 1
H42B H 0.822086 0.840695 0.624323 0.059 Uiso 0.529(8) 1 calc R U P B 1
C42* C 0.8685(8) 0.7856(19) 0.6271(5) 0.0489(16) Uani 0.471(8) 1 d . U P B 2
H42C H 0.898456 0.850478 0.638793 0.059 Uiso 0.471(8) 1 calc R U P B 2
H42D H 0.836123 0.834858 0.610488 0.059 Uiso 0.471(8) 1 calc R U P B 2
C43 C 0.8838(6) 0.7020(16) 0.5998(5) 0.0469(16) Uani 0.529(8) 1 d . U P B 1
H43A H 0.854117 0.633373 0.590708 0.056 Uiso 0.529(8) 1 calc R U P B 1
H43B H 0.894053 0.753763 0.571047 0.056 Uiso 0.529(8) 1 calc R U P B 1
C43* C 0.8983(7) 0.6898(18) 0.5924(6) 0.0472(16) Uani 0.471(8) 1 d . U P B 2
H43C H 0.869987 0.618147 0.583581 0.057 Uiso 0.471(8) 1 calc R U P B 2
H43D H 0.910203 0.737165 0.563128 0.057 Uiso 0.471(8) 1 calc R U P B 2
C44 C 0.9667(7) 0.5533(14) 0.5836(5) 0.0446(14) Uani 0.529(8) 1 d . U P B 1
H44A H 0.974622 0.604850 0.554359 0.054 Uiso 0.529(8) 1 calc R U P B 1
H44B H 0.939744 0.478552 0.575513 0.054 Uiso 0.529(8) 1 calc R U P B 1
C44* C 0.9773(8) 0.5292(15) 0.5887(6) 0.0445(15) Uani 0.471(8) 1 d . U P B 2
H44C H 0.990655 0.562203 0.557262 0.053 Uiso 0.471(8) 1 calc R U P B 2
H44D H 0.947916 0.457011 0.583309 0.053 Uiso 0.471(8) 1 calc R U P B 2
C45 C 1.0256(7) 0.5017(12) 0.6050(4) 0.0460(14) Uani 0.529(8) 1 d . U P B 1
H45A H 1.047575 0.448672 0.581061 0.055 Uiso 0.529(8) 1 calc R U P B 1
H45B H 1.051423 0.576837 0.614830 0.055 Uiso 0.529(8) 1 calc R U P B 1
C45* C 1.0308(8) 0.4773(15) 0.6168(5) 0.0470(14) Uani 0.471(8) 1 d . U P B 2
H45C H 1.053680 0.413839 0.597088 0.056 Uiso 0.471(8) 1 calc R U P B 2
H45D H 1.057763 0.551748 0.625295 0.056 Uiso 0.471(8) 1 calc R U P B 2
C46 C 1.0638(6) 0.3743(12) 0.6716(4) 0.0500(14) Uani 0.529(8) 1 d . U P B 1
H46A H 1.086378 0.451318 0.684239 0.060 Uiso 0.529(8) 1 calc R U P B 1
H46B H 1.090331 0.324787 0.649797 0.060 Uiso 0.529(8) 1 calc R U P B 1
C46* C 1.0581(6) 0.3730(14) 0.6905(4) 0.0493(14) Uani 0.471(8) 1 d . U P B 2
H46C H 1.077844 0.452174 0.704328 0.059 Uiso 0.471(8) 1 calc R U P B 2
H46D H 1.088556 0.322303 0.672547 0.059 Uiso 0.471(8) 1 calc R U P B 2
C47 C 1.0446(6) 0.2856(13) 0.7122(4) 0.0516(15) Uani 0.529(8) 1 d . U P B 1
H47A H 1.020499 0.210802 0.699663 0.062 Uiso 0.529(8) 1 calc R U P B 1
H47B H 1.080562 0.248686 0.728367 0.062 Uiso 0.529(8) 1 calc R U P B 1
C47* C 1.0330(7) 0.2884(16) 0.7296(4) 0.0521(14) Uani 0.471(8) 1 d . U P B 2
H47C H 1.012401 0.210301 0.715779 0.063 Uiso 0.471(8) 1 calc R U P B 2
H47D H 1.066007 0.256332 0.750403 0.063 Uiso 0.471(8) 1 calc R U P B 2
C48 C 0.9943(6) 0.2859(12) 0.7873(4) 0.0532(15) Uani 0.529(8) 1 d . U P B 1
H48A H 1.031379 0.249545 0.801913 0.064 Uiso 0.529(8) 1 calc R U P B 1
H48B H 0.968122 0.210739 0.778178 0.064 Uiso 0.529(8) 1 calc R U P B 1
C48* C 0.9676(7) 0.2855(13) 0.7971(4) 0.0522(14) Uani 0.471(8) 1 d . U P B 2
H48C H 1.001239 0.243721 0.814749 0.063 Uiso 0.471(8) 1 calc R U P B 2
H48D H 0.940922 0.214650 0.784861 0.063 Uiso 0.471(8) 1 calc R U P B 2
C49 C 0.9624(6) 0.3723(12) 0.8228(4) 0.0543(14) Uani 0.529(8) 1 d . U P B 1
H49A H 0.955050 0.321488 0.852325 0.065 Uiso 0.529(8) 1 calc R U P B 1
H49B H 0.987909 0.449510 0.830913 0.065 Uiso 0.529(8) 1 calc R U P B 1
C49* C 0.9327(7) 0.3780(13) 0.8299(4) 0.0549(15) Uani 0.471(8) 1 d . U P B 2
H49C H 0.919652 0.329491 0.858679 0.066 Uiso 0.471(8) 1 calc R U P B 2
H49D H 0.958514 0.452859 0.840021 0.066 Uiso 0.471(8) 1 calc R U P B 2
C50 C 0.8706(6) 0.4916(12) 0.8369(4) 0.0551(15) Uani 0.529(8) 1 d . U P B 1
H50A H 0.894407 0.566454 0.849755 0.066 Uiso 0.529(8) 1 calc R U P B 1
H50B H 0.859008 0.433685 0.863790 0.066 Uiso 0.529(8) 1 calc R U P B 1
C50* C 0.8423(7) 0.5080(14) 0.8324(5) 0.0549(16) Uani 0.471(8) 1 d . U P B 2
H50C H 0.865704 0.581676 0.846484 0.066 Uiso 0.471(8) 1 calc R U P B 2
H50D H 0.825350 0.454474 0.858588 0.066 Uiso 0.471(8) 1 calc R U P B 2
C51 C 0.8149(6) 0.5435(12) 0.8121(4) 0.0542(15) Uani 0.529(8) 1 d . U P B 1
H51A H 0.791981 0.469280 0.797818 0.065 Uiso 0.529(8) 1 calc R U P B 1
H51B H 0.788764 0.589583 0.835170 0.065 Uiso 0.529(8) 1 calc R U P B 1
C51* C 0.7931(7) 0.5617(14) 0.8025(4) 0.0550(16) Uani 0.471(8) 1 d . U P B 2
H51C H 0.771236 0.488727 0.786405 0.066 Uiso 0.471(8) 1 calc R U P B 2
H51D H 0.764345 0.611784 0.822282 0.066 Uiso 0.471(8) 1 calc R U P B 2
C52 C 0.7844(7) 0.6928(13) 0.7504(4) 0.0530(15) Uani 0.529(8) 1 d . U P B 1
H52A H 0.758514 0.740479 0.773238 0.064 Uiso 0.529(8) 1 calc R U P B 1
H52B H 0.760272 0.622137 0.735092 0.064 Uiso 0.529(8) 1 calc R U P B 1
C52* C 0.7766(7) 0.7068(15) 0.7351(4) 0.0534(16) Uani 0.471(8) 1 d . U P B 2
H52C H 0.747531 0.760114 0.753554 0.064 Uiso 0.471(8) 1 calc R U P B 2
H52D H 0.754123 0.635316 0.718753 0.064 Uiso 0.471(8) 1 calc R U P B 2
C53 C 0.8076(8) 0.7889(15) 0.7127(4) 0.0510(15) Uani 0.529(8) 1 d . U P B 1
H53A H 0.773614 0.836662 0.697705 0.061 Uiso 0.529(8) 1 calc R U P B 1
H53B H 0.834815 0.854848 0.727547 0.061 Uiso 0.529(8) 1 calc R U P B 1
C53* C 0.8067(9) 0.7946(18) 0.6983(4) 0.0521(16) Uani 0.471(8) 1 d . U P B 2
H53C H 0.775768 0.841765 0.679332 0.062 Uiso 0.471(8) 1 calc R U P B 2
H53D H 0.832122 0.861563 0.714442 0.062 Uiso 0.471(8) 1 calc R U P B 2

loop_
_atom_site_aniso_label
_atom_site_aniso_U_11
_atom_site_aniso_U_22
_atom_site_aniso_U_33
_atom_site_aniso_U_23
_atom_site_aniso_U_13
_atom_site_aniso_U_12
Fe1 0.0431(4) 0.0374(3) 0.0479(4) 0.0027(3) 0.0178(3) 0.0171(3)
K1 0.0402(6) 0.0472(6) 0.0954(9) 0.0193(6) 0.0170(6) 0.0155(5)
O1 0.040(2) 0.055(2) 0.085(3) 0.014(3) 0.010(2) 0.0146(18)
O1* 0.043(2) 0.057(2) 0.089(3) 0.018(3) 0.016(3) 0.011(2)
O2 0.045(2) 0.055(2) 0.072(3) 0.015(2) 0.002(2) 0.0132(19)
O2* 0.048(2) 0.057(3) 0.079(3) 0.012(2) 0.000(2) 0.012(2)
O3 0.049(2) 0.053(3) 0.067(2) 0.018(2) 0.0096(19) 0.010(2)
O3* 0.048(3) 0.056(3) 0.068(3) 0.014(3) 0.006(3) 0.011(3)
O4 0.044(3) 0.048(2) 0.068(2) 0.0140(18) 0.010(3) 0.013(3)
O4* 0.044(3) 0.048(3) 0.069(3) 0.014(2) 0.010(3) 0.013(3)
O5 0.049(3) 0.0474(19) 0.073(3) 0.017(2) 0.020(2) 0.016(3)
O5* 0.047(4) 0.047(2) 0.073(3) 0.018(3) 0.019(3) 0.014(3)
O6 0.049(3) 0.063(3) 0.091(3) 0.027(2) 0.027(2) 0.018(2)
O6* 0.047(3) 0.059(3) 0.087(4) 0.022(3) 0.023(3) 0.015(3)
N1 0.049(2) 0.0313(18) 0.0315(17) -0.0018(14) 0.0116(15) 0.0106(15)
N2 0.057(2) 0.044(2) 0.049(2) -0.0095(18) 0.0260(19) 0.0085(19)
N3 0.0311(17) 0.0343(18) 0.0311(16) -0.0001(14) 0.0041(13) 0.0137(14)
N4 0.046(2) 0.054(2) 0.060(3) 0.012(2) 0.017(2) 0.015(2)
N5 0.054(3) 0.059(3) 0.089(3) 0.024(3) 0.007(3) 0.015(2)
C1 0.039(2) 0.0284(19) 0.0239(18) -0.0054(15) 0.0048(16) 0.0075(17)
C2 0.046(2) 0.035(2) 0.0269(19) -0.0037(16) 0.0010(17) 0.0099(18)
C3 0.060(3) 0.036(2) 0.028(2) 0.0013(17) -0.0012(19) 0.011(2)
C4 0.078(3) 0.038(2) 0.0211(19) -0.0001(17) 0.006(2) 0.002(2)
C5 0.060(3) 0.033(2) 0.034(2) -0.0052(18) 0.016(2) 0.002(2)
C6 0.071(3) 0.037(2) 0.046(3) -0.006(2) 0.023(2) 0.005(2)
C7 0.091(4) 0.043(3) 0.061(3) -0.009(2) 0.041(3) 0.004(3)
C8 0.085(4) 0.055(3) 0.075(4) -0.013(3) 0.052(3) -0.004(3)
C9 0.064(3) 0.050(3) 0.074(4) -0.013(3) 0.035(3) 0.009(3)
C10 0.109(5) 0.048(3) 0.058(3) 0.003(3) 0.046(3) 0.003(3)
C11 0.162(7) 0.069(4) 0.087(5) 0.008(4) 0.082(5) 0.019(4)
C12 0.165(7) 0.058(4) 0.036(3) -0.003(3) 0.032(4) -0.001(4)
C13 0.113(5) 0.047(3) 0.056(3) 0.002(3) 0.038(3) 0.001(3)
C14 0.057(3) 0.057(3) 0.093(4) -0.019(3) 0.033(3) 0.009(3)
C15 0.064(4) 0.080(5) 0.132(6) -0.011(4) 0.037(4) 0.005(3)
C16 0.058(3) 0.047(3) 0.106(5) 0.000(3) 0.022(3) 0.024(3)
C17 0.102(5) 0.070(4) 0.113(5) -0.031(4) 0.045(4) 0.031(4)
C18 0.0304(19) 0.030(2) 0.0281(18) -0.0022(15) 0.0002(15) 0.0118(16)
C19 0.030(2) 0.033(2) 0.0269(18) -0.0048(15) 0.0011(15) 0.0079(16)
C20 0.034(2) 0.042(2) 0.0246(18) -0.0028(16) 0.0007(15) 0.0065(18)
C21 0.032(2) 0.039(2) 0.031(2) 0.0031(17) -0.0007(16) 0.0118(17)
C22 0.033(2) 0.035(2) 0.0274(19) -0.0061(16) 0.0068(16) 0.0107(17)
C23 0.039(2) 0.039(2) 0.035(2) -0.0084(18) 0.0050(17) 0.0139(18)
C24 0.051(3) 0.042(2) 0.032(2) -0.0076(18) 0.0092(19) 0.012(2)
C25 0.038(2) 0.043(2) 0.037(2) -0.0043(18) 0.0064(18) 0.0139(19)
C26 0.035(2) 0.048(3) 0.049(2) 0.014(2) 0.0027(19) 0.017(2)
C27 0.042(3) 0.074(3) 0.047(3) 0.010(2) -0.004(2) 0.026(2)
C28 0.048(3) 0.069(3) 0.067(3) 0.031(3) 0.010(2) 0.022(3)
C29 0.047(3) 0.045(3) 0.064(3) 0.007(2) -0.001(2) 0.023(2)
C30 0.041(2) 0.054(2) 0.082(3) 0.014(2) 0.006(2) 0.014(2)
C30* 0.042(3) 0.056(3) 0.087(3) 0.014(3) 0.011(3) 0.011(3)
C31 0.044(3) 0.058(3) 0.078(3) 0.016(3) -0.002(3) 0.013(2)
C31* 0.043(3) 0.056(3) 0.080(3) 0.014(3) 0.005(3) 0.011(2)
C32 0.051(2) 0.057(3) 0.074(3) 0.015(3) 0.000(2) 0.010(3)
C32* 0.050(3) 0.058(3) 0.074(3) 0.013(3) 0.001(3) 0.011(3)
C33 0.055(3) 0.061(3) 0.076(3) 0.009(3) 0.003(2) 0.009(2)
C33* 0.051(3) 0.058(3) 0.072(3) 0.015(3) 0.005(3) 0.008(3)
C34 0.045(2) 0.052(3) 0.068(2) 0.015(3) 0.011(2) 0.010(3)
C34* 0.046(3) 0.053(3) 0.068(3) 0.015(3) 0.010(3) 0.011(3)
C35 0.043(2) 0.050(3) 0.068(3) 0.016(2) 0.008(2) 0.010(3)
C35* 0.044(3) 0.050(3) 0.068(3) 0.015(3) 0.008(3) 0.011(3)
C36 0.045(3) 0.045(2) 0.069(3) 0.015(3) 0.011(3) 0.014(2)
C36* 0.045(3) 0.046(3) 0.070(3) 0.015(3) 0.012(3) 0.014(3)
C37 0.047(3) 0.045(2) 0.071(3) 0.014(2) 0.014(3) 0.014(3)
C37* 0.047(3) 0.046(3) 0.071(3) 0.015(3) 0.015(3) 0.015(3)
C38 0.048(3) 0.051(2) 0.077(3) 0.021(2) 0.021(3) 0.014(3)
C38* 0.049(4) 0.051(3) 0.078(3) 0.020(3) 0.022(3) 0.014(3)
C39 0.050(3) 0.057(2) 0.084(3) 0.022(2) 0.022(3) 0.016(3)
C39* 0.048(4) 0.055(3) 0.082(4) 0.021(3) 0.022(3) 0.014(3)
C40 0.048(3) 0.064(3) 0.090(3) 0.024(3) 0.023(2) 0.015(2)
C40* 0.047(3) 0.060(3) 0.088(3) 0.023(3) 0.023(3) 0.014(3)
C41 0.044(2) 0.063(3) 0.092(3) 0.020(3) 0.020(3) 0.010(2)
C41* 0.043(3) 0.060(3) 0.088(3) 0.018(3) 0.018(3) 0.011(3)
K2 0.0818(8) 0.0343(5) 0.0282(4) 0.0002(4) -0.0038(4) 0.0070(5)
O7 0.081(3) 0.037(2) 0.031(4) 0.003(3) 0.001(3) 0.007(2)
O7* 0.080(3) 0.036(2) 0.033(4) 0.003(3) 0.000(3) 0.008(2)
O8 0.070(3) 0.043(2) 0.023(3) -0.002(2) -0.006(2) -0.002(3)
O8* 0.069(3) 0.043(2) 0.024(3) 0.000(2) -0.005(3) -0.001(3)
O9 0.064(2) 0.047(2) 0.030(3) 0.002(3) -0.008(3) -0.001(2)
O9* 0.065(2) 0.047(2) 0.028(3) 0.004(3) -0.008(3) -0.002(2)
O10 0.073(3) 0.047(2) 0.033(3) 0.005(2) -0.010(2) 0.010(3)
O10* 0.075(3) 0.048(2) 0.031(3) 0.006(2) -0.008(2) 0.008(3)
O11 0.082(3) 0.049(2) 0.0310(19) 0.0035(18) -0.009(3) 0.015(3)
O11* 0.082(3) 0.050(2) 0.031(2) 0.0021(19) -0.006(3) 0.010(3)
O12 0.082(3) 0.044(3) 0.036(3) 0.002(2) -0.005(3) 0.010(3)
O12* 0.082(4) 0.044(3) 0.037(3) 0.004(3) -0.006(3) 0.007(3)
C42 0.079(3) 0.039(2) 0.029(3) 0.002(3) 0.001(3) 0.006(3)
C42* 0.078(3) 0.039(2) 0.030(3) 0.004(3) 0.000(3) 0.006(3)
C43 0.074(3) 0.040(2) 0.026(3) 0.002(2) -0.003(3) 0.003(3)
C43* 0.074(3) 0.041(2) 0.027(3) 0.001(3) -0.003(3) 0.002(3)
C44 0.066(3) 0.044(3) 0.024(3) 0.000(2) -0.006(2) -0.004(3)
C44* 0.066(3) 0.044(3) 0.023(3) 0.000(2) -0.004(2) -0.004(3)
C45 0.065(3) 0.046(3) 0.026(3) 0.003(3) -0.006(3) -0.004(2)
C45* 0.065(3) 0.047(3) 0.028(3) 0.002(3) -0.008(3) -0.003(2)
C46 0.068(2) 0.050(2) 0.032(3) 0.003(3) -0.008(3) 0.003(2)
C46* 0.068(3) 0.050(2) 0.030(3) 0.004(3) -0.009(3) 0.003(2)
C47 0.071(3) 0.050(2) 0.033(3) 0.005(3) -0.008(3) 0.009(3)
C47* 0.073(3) 0.051(2) 0.033(3) 0.005(3) -0.008(3) 0.006(3)
C48 0.077(3) 0.049(2) 0.033(3) 0.006(2) -0.010(3) 0.012(3)
C48* 0.077(3) 0.049(2) 0.030(2) 0.007(2) -0.010(3) 0.012(3)
C49 0.080(3) 0.051(2) 0.032(2) 0.006(2) -0.008(3) 0.013(3)
C49* 0.082(4) 0.052(3) 0.031(2) 0.004(2) -0.008(3) 0.011(3)
C50 0.083(4) 0.050(3) 0.032(2) 0.003(2) -0.007(3) 0.014(3)
C50* 0.082(4) 0.050(3) 0.033(3) 0.001(2) -0.006(3) 0.010(3)
C51 0.082(3) 0.048(3) 0.033(3) 0.003(2) -0.005(3) 0.012(3)
C51* 0.083(4) 0.047(3) 0.035(3) 0.002(3) -0.004(3) 0.008(3)
C52 0.082(3) 0.043(2) 0.035(3) 0.004(3) -0.003(3) 0.008(2)
C52* 0.081(3) 0.042(3) 0.037(3) 0.003(3) -0.004(3) 0.008(3)
C53 0.080(3) 0.040(2) 0.033(3) 0.003(3) -0.001(3) 0.010(2)
C53* 0.081(3) 0.040(2) 0.035(4) 0.004(3) -0.001(3) 0.007(2)

loop_
_atom_type_symbol
_atom_type_description
_atom_type_scat_dispersion_real
_atom_type_scat_dispersion_imag
_atom_type_scat_source
C C 0.0033 0.0016 'International Tables Vol C Tables 4.2.6.8 and 6.1.1.4'
H H 0.0000 0.0000 'International Tables Vol C Tables 4.2.6.8 and 6.1.1.4'
Fe Fe 0.3463 0.8444 'International Tables Vol C Tables 4.2.6.8 and 6.1.1.4'
K K 0.2009 0.2494 'International Tables Vol C Tables 4.2.6.8 and 6.1.1.4'
N N 0.0061 0.0033 'International Tables Vol C Tables 4.2.6.8 and 6.1.1.4'
O O 0.0106 0.0060 'International Tables Vol C Tables 4.2.6.8 and 6.1.1.4'

loop_
_geom_angle_atom_site_label_1
_geom_angle_atom_site_label_2
_geom_angle_atom_site_label_3
_geom_angle
_geom_angle_site_symmetry_1
_geom_angle_site_symmetry_3
_geom_angle_publ_flag
N1 Fe1 N2 79.30(14) . . ?
N1 Fe1 N3 80.07(13) . . ?
N3 Fe1 N2 147.29(15) . . ?
N4 Fe1 N1 140.68(18) . . ?
N4 Fe1 N2 107.54(17) . . ?
N4 Fe1 N3 104.53(15) . . ?
O1 K1 O2 61.32(17) . . ?
O1 K1 O4 173.6(7) . . ?
O1 K1 O5 122.0(3) . . ?
O1 K1 O5* 85.5(5) . 3_656 ?
O1 K1 N5 89.88(19) . . ?
O1* K1 O4* 169.1(18) . . ?
O1* K1 O5* 84.9(7) . 3_656 ?
O1* K1 N5 93.9(4) . . ?
O2* K1 O1* 63.8(4) . . ?
O2* K1 O3* 67.3(5) . . ?
O2* K1 O4* 126.7(17) . . ?
O2* K1 O5* 81.8(6) . 3_656 ?
O2* K1 N5 82.7(4) . . ?
O3 K1 O1 116.90(19) . . ?
O3 K1 O2 59.90(16) . . ?
O3 K1 O4 60.0(8) . . ?
O3 K1 O5 121.0(3) . . ?
O3 K1 O5* 97.4(7) . 3_656 ?
O3 K1 N5 70.42(17) . . ?
O3* K1 O1* 130.9(4) . . ?
O3* K1 O4* 60.0(17) . . ?
O3* K1 O5* 83.4(8) . 3_656 ?
O3* K1 N5 84.8(3) . . ?
O4 K1 O2 117.7(8) . . ?
O4 K1 O5* 100.3(9) . 3_656 ?
O4 K1 N5 83.8(7) . . ?
O5 K1 O2 157.8(3) . . ?
O5 K1 O4 61.5(7) . . ?
O5 K1 O5* 85.5(6) . 3_656 ?
O5 K1 N5 110.5(3) . . ?
O5* K1 O4* 98.8(16) 3_656 . ?
O5* K1 N5 163.3(6) 3_656 . ?
O6 K1 O1 62.91(19) . . ?
O6 K1 O2 124.17(18) . . ?
O6 K1 O3 161.7(2) . . ?
O6 K1 O4 118.0(8) . . ?
O6 K1 O5 63.0(3) . . ?
O6 K1 O5* 100.8(7) . 3_656 ?
O6 K1 N5 91.3(2) . . ?
N5 K1 O2 90.95(16) . . ?
N5 K1 O4* 85.4(15) . . ?
C30 O1 K1 110.2(5) . . ?
C30 O1 C41 108.8(8) . . ?
C41 O1 K1 106.3(4) . . ?
C30* O1* K1 103.8(11) . . ?
C41* O1* K1 119.1(13) . . ?
C41* O1* C30* 106.0(18) . . ?
C31 O2 K1 110.9(5) . . ?
C32 O2 K1 107.2(6) . . ?
C32 O2 C31 112.7(7) . . ?
C31* O2* K1 123.7(12) . . ?
C31* O2* C32* 117.8(17) . . ?
C32* O2* K1 118.5(13) . . ?
C33 O3 K1 116.6(5) . . ?
C33 O3 C34 122.0(7) . . ?
C34 O3 K1 118.7(5) . . ?
C33* O3* K1 126.2(11) . . ?
C34* O3* K1 119.6(13) . . ?
C34* O3* C33* 110.9(18) . . ?
C35 O4 K1 107.3(13) . . ?
C35 O4 C36 112(3) . . ?
C36 O4 K1 100.0(15) . . ?
C35* O4* K1 101(3) . . ?
C36* O4* K1 101(3) . . ?
C36* O4* C35* 117(6) . . ?
K1 O5 K1 99.8(4) . 3_656 ?
C37 O5 K1 106.5(8) . 3_656 ?
C37 O5 K1 115.8(11) . . ?
C38 O5 K1 111.9(8) . 3_656 ?
C38 O5 K1 111.0(6) . . ?
C38 O5 C37 111.2(10) . . ?
K1 O5* K1 95.7(9) 3_656 . ?
C37* O5* K1 106(2) . . ?
C38* O5* K1 113.9(13) . . ?
C38* O5* C37* 116(3) . . ?
C39 O6 K1 111.7(5) . . ?
C39 O6 C40 110.8(7) . . ?
C40 O6 K1 115.9(5) . . ?
C39* O6* K1 113.2(11) . . ?
C40* O6* K1 112.0(13) . . ?
C40* O6* C39* 116.1(18) . . ?
Fe1 N1 K2 109.37(14) . . ?
C1 N1 Fe1 119.1(3) . . ?
C1 N1 C5 120.0(3) . . ?
C1 N1 K2 75.6(2) . . ?
C5 N1 Fe1 120.0(3) . . ?
C5 N1 K2 76.1(2) . . ?
C6 N2 Fe1 110.2(3) . . ?
C9 N2 Fe1 137.7(4) . . ?
C9 N2 C6 106.3(4) . . ?
C18 N3 Fe1 109.4(2) . . ?
C21 N3 Fe1 138.3(3) . . ?
C21 N3 C18 106.5(3) . . ?
N5 N4 Fe1 177.0(4) . . ?
N4 N5 K1 118.8(4) . . ?
N1 C1 C2 119.8(3) . . ?
N1 C1 C18 111.7(3) . . ?
N1 C1 K2 79.6(2) . . ?
C2 C1 C18 128.4(3) . . ?
C2 C1 K2 77.0(2) . . ?
C18 C1 K2 111.3(2) . . ?
C1 C2 C3 120.2(4) . . ?
C1 C2 K2 77.9(2) . . ?
C3 C2 K2 79.2(2) . . ?
C2 C3 K2 75.7(2) . . ?
C4 C3 C2 118.9(4) . . ?
C4 C3 K2 76.4(3) . . ?
C3 C4 K2 78.7(3) . . ?
C5 C4 C3 121.1(4) . . ?
C5 C4 K2 77.9(3) . . ?
N1 C5 C6 111.3(4) . . ?
N1 C5 K2 79.0(2) . . ?
C4 C5 N1 119.7(4) . . ?
C4 C5 C6 128.9(4) . . ?
C4 C5 K2 77.3(3) . . ?
C6 C5 K2 110.9(3) . . ?
N2 C6 C5 114.6(4) . . ?
C7 C6 N2 110.6(4) . . ?
C7 C6 C5 134.8(5) . . ?
C6 C7 C10 130.9(5) . . ?
C8 C7 C6 103.9(5) . . ?
C8 C7 C10 125.2(4) . . ?
C9 C8 C7 109.9(4) . . ?
N2 C9 C8 109.2(5) . . ?
N2 C9 C14 123.4(5) . . ?
C8 C9 C14 127.4(4) . . ?
C11 C10 C7 110.5(5) . . ?
C11 C10 C13 104.6(5) . . ?
C12 C10 C7 111.8(5) . . ?
C12 C10 C11 107.5(5) . . ?
C12 C10 C13 110.9(5) . . ?
C13 C10 C7 111.3(4) . . ?
C9 C14 C17 109.3(5) . . ?
C15 C14 C9 108.8(5) . . ?
C15 C14 C17 108.6(5) . . ?
C16 C14 C9 113.3(4) . . ?
C16 C14 C15 108.9(6) . . ?
C16 C14 C17 107.9(5) . . ?
N3 C18 C1 114.9(3) . . ?
N3 C18 C19 109.8(3) . . ?
C19 C18 C1 135.3(3) . . ?
C18 C19 C22 130.4(3) . . ?
C20 C19 C18 105.2(3) . . ?
C20 C19 C22 124.3(3) . . ?
C21 C20 C19 109.1(3) . . ?
N3 C21 C20 109.4(3) . . ?
N3 C21 C26 124.6(3) . . ?
C20 C21 C26 125.9(4) . . ?
C19 C22 C23 111.9(3) . . ?
C19 C22 C24 109.7(3) . . ?
C19 C22 C25 111.3(3) . . ?
C24 C22 C23 106.5(3) . . ?
C25 C22 C23 110.4(3) . . ?
C25 C22 C24 106.8(3) . . ?
C21 C26 C27 109.3(4) . . ?
C21 C26 C28 109.4(3) . . ?
C21 C26 C29 112.3(4) . . ?
C27 C26 C28 109.1(4) . . ?
C27 C26 C29 109.4(4) . . ?
C29 C26 C28 107.4(4) . . ?
O1 C30 K1 48.0(4) . . ?
O1 C30 C31 108.8(8) . . ?
C31 C30 K1 84.3(4) . . ?
O1* C30* K1 53.2(9) . . ?
O1* C30* C31* 107.3(17) . . ?
C31* C30* K1 77.7(10) . . ?
O2 C31 C30 115.3(6) . . ?
O2* C31* K1 35.8(8) . . ?
O2* C31* C30* 108.4(15) . . ?
C30* C31* K1 75.7(10) . . ?
C33 C32 O2 110.9(9) . . ?
O2* C32* K1 38.8(9) . . ?
O2* C32* C33* 127(2) . . ?
C33* C32* K1 88.2(13) . . ?
O3 C33 C32 117.2(9) . . ?
O3* C33* C32* 100.8(18) . . ?
O3 C34 C35 106.2(8) . . ?
O3* C34* C35* 113(2) . . ?
O4 C35 K1 50.3(10) . . ?
O4 C35 C34 107.7(16) . . ?
C34 C35 K1 84.3(6) . . ?
O4* C35* K1 55(2) . . ?
O4* C35* C34* 110(4) . . ?
C34* C35* K1 82.6(15) . . ?
O4 C36 K1 55.0(12) . . ?
C37 C36 K1 88.3(11) . . ?
C37 C36 O4 112(2) . . ?
O4* C36* K1 56(3) . . ?
O4* C36* C37* 104(5) . . ?
C37* C36* K1 89(2) . . ?
O5 C37 C36 109.4(15) . . ?
O5* C37* C36* 115(3) . . ?
O5 C38 C39 109.5(8) . . ?
O5* C38* C39* 107.2(19) . . ?
O6 C39 K1 45.6(4) . . ?
O6 C39 C38 106.6(8) . . ?
C38 C39 K1 80.4(6) . . ?
O6* C39* C38* 110.5(19) . . ?
O6 C40 C41 107.4(7) . . ?
O6* C40* C41* 108.4(18) . . ?
O1 C41 K1 50.1(4) . . ?
O1 C41 C40 106.6(7) . . ?
C40 C41 K1 81.4(4) . . ?
O1* C41* C40* 105.7(17) . . ?
O7 K2 O8 58.3(4) . . ?
O7 K2 O9 113.2(4) . . ?
O7 K2 O10 138.2(4) . . ?
O7 K2 O11 112.8(3) . . ?
O7 K2 O12 57.6(3) . . ?
O7* K2 O8* 56.5(5) . . ?
O7* K2 O11* 112.0(3) . . ?
O7* K2 O12* 58.4(4) . . ?
O8 K2 O9 55.6(4) . . ?
O8 K2 O10 103.4(4) . . ?
O8 K2 O12 109.5(5) . . ?
O9 K2 O10 55.8(2) . . ?
O9 K2 O12 143.2(4) . . ?
O9* K2 O7* 112.7(5) . . ?
O9* K2 O8* 57.0(5) . . ?
O9* K2 O10* 59.0(3) . . ?
O9* K2 O11* 117.0(3) . . ?
O9* K2 O12* 144.9(4) . . ?
O10* K2 O7* 139.9(5) . . ?
O10* K2 O8* 108.5(4) . . ?
O10* K2 O11* 58.1(2) . . ?
O10* K2 O12* 104.2(3) . . ?
O11 K2 O8 142.1(4) . . ?
O11 K2 O9 112.2(2) . . ?
O11 K2 O10 56.6(2) . . ?
O11 K2 O12 56.1(2) . . ?
O11* K2 O8* 147.1(5) . . ?
O11* K2 O12* 54.1(3) . . ?
O12 K2 O10 104.9(2) . . ?
O12* K2 O8* 109.8(5) . . ?
C42 O7 K2 123.0(9) . . ?
C42 O7 C53 111.9(11) . . ?
C53 O7 K2 122.1(7) . . ?
C42* O7* K2 121.9(11) . . ?
C42* O7* C53* 113.9(13) . . ?
C53* O7* K2 121.2(8) . . ?
C43 O8 K2 104.4(7) . . ?
C44 O8 K2 108.6(13) . . ?
C44 O8 C43 109.5(12) . . ?
C43* O8* K2 103.2(9) . . ?
C43* O8* C44* 113.5(15) . . ?
C44* O8* K2 98.4(14) . . ?
C45 O9 K2 119.5(8) . . ?
C46 O9 K2 120.4(6) . . ?
C46 O9 C45 112.8(10) . . ?
C45* O9* K2 121.9(10) . . ?
C46* O9* K2 118.7(7) . . ?
C46* O9* C45* 113.7(12) . . ?
C47 O10 K2 110.7(6) . . ?
C48 O10 K2 109.4(6) . . ?
C48 O10 C47 112.5(9) . . ?
C47* O10* K2 111.2(6) . . ?
C47* O10* C48* 110.2(9) . . ?
C48* O10* K2 111.0(7) . . ?
C49 O11 K2 120.1(6) . . ?
C49 O11 C50 113.0(8) . . ?
C50 O11 K2 120.9(6) . . ?
C49* O11* K2 117.0(7) . . ?
C50* O11* K2 123.1(7) . . ?
C50* O11* C49* 112.9(9) . . ?
C51 O12 K2 105.5(7) . . ?
C52 O12 K2 103.5(7) . . ?
C52 O12 C51 111.4(10) . . ?
C51* O12* K2 106.2(8) . . ?
C52* O12* K2 101.8(8) . . ?
C52* O12* C51* 112.8(11) . . ?
O7 C42 C43 108.0(11) . . ?
O7* C42* C43* 110.2(13) . . ?
O8 C43 C42 108.6(11) . . ?
O8* C43* C42* 107.9(12) . . ?
O8 C44 C45 106.6(12) . . ?
O8* C44* C45* 108.9(14) . . ?
O9 C45 C44 108.2(11) . . ?
O9* C45* C44* 109.8(13) . . ?
O9 C46 C47 109.0(9) . . ?
O9* C46* C47* 109.3(11) . . ?
O10 C47 C46 109.7(9) . . ?
O10* C47* C46* 109.6(11) . . ?
O10 C48 C49 110.1(9) . . ?
O10* C48* C49* 107.6(10) . . ?
O11 C49 C48 110.0(8) . . ?
O11* C49* C48* 108.3(9) . . ?
O11 C50 C51 109.1(8) . . ?
O11* C50* C51* 109.3(10) . . ?
O12 C51 C50 107.7(9) . . ?
O12* C51* C50* 107.2(11) . . ?
O12 C52 C53 108.7(11) . . ?
O12* C52* C53* 111.5(12) . . ?
O7 C53 C52 107.9(10) . . ?
O7* C53* C52* 109.6(12) . . ?

loop_
_geom_bond_atom_site_label_1
_geom_bond_atom_site_label_2
_geom_bond_distance
_geom_bond_site_symmetry_2
_geom_bond_publ_flag
Fe1 N1 1.935(3) . ?
Fe1 N2 2.108(4) . ?
Fe1 N3 2.098(3) . ?
Fe1 N4 1.775(5) . ?
K1 O1 2.771(7) . ?
K1 O1* 2.806(16) . ?
K1 O2 2.882(6) . ?
K1 O2* 2.411(14) . ?
K1 O3 2.754(6) . ?
K1 O3* 2.733(14) . ?
K1 O4 2.83(3) . ?
K1 O4* 2.91(6) . ?
K1 O5 2.786(11) . ?
K1 O5* 2.83(3) 3_656 ?
K1 O6 2.673(7) . ?
K1 N5 2.856(5) . ?
O1 C30 1.384(11) . ?
O1 C41 1.443(10) . ?
O1* C30* 1.37(3) . ?
O1* C41* 1.34(2) . ?
O2 C31 1.457(9) . ?
O2 C32 1.399(12) . ?
O2* C31* 1.45(2) . ?
O2* C32* 1.48(3) . ?
O3 C33 1.351(11) . ?
O3 C34 1.455(11) . ?
O3* C33* 1.40(3) . ?
O3* C34* 1.36(3) . ?
O4 C35 1.40(4) . ?
O4 C36 1.46(4) . ?
O4* C35* 1.43(9) . ?
O4* C36* 1.33(10) . ?
O5 C37 1.451(17) . ?
O5 C38 1.415(15) . ?
O5* C37* 1.44(4) . ?
O5* C38* 1.41(3) . ?
O6 C39 1.448(12) . ?
O6 C40 1.461(11) . ?
O6* C39* 1.45(2) . ?
O6* C40* 1.40(2) . ?
N1 C1 1.386(5) . ?
N1 C5 1.397(5) . ?
N1 K2 3.254(4) . ?
N2 C6 1.409(6) . ?
N2 C9 1.363(6) . ?
N3 C18 1.405(5) . ?
N3 C21 1.369(5) . ?
N4 N5 1.146(6) . ?
C1 C2 1.390(5) . ?
C1 C18 1.455(5) . ?
C1 K2 3.205(4) . ?
C2 C3 1.400(5) . ?
C2 K2 3.195(4) . ?
C3 C4 1.388(6) . ?
C3 K2 3.238(4) . ?
C4 C5 1.376(6) . ?
C4 K2 3.210(5) . ?
C5 C6 1.455(6) . ?
C5 K2 3.217(5) . ?
C6 C7 1.408(6) . ?
C7 C8 1.405(8) . ?
C7 C10 1.544(8) . ?
C8 C9 1.390(8) . ?
C9 C14 1.526(8) . ?
C10 C11 1.530(8) . ?
C10 C12 1.525(9) . ?
C10 C13 1.542(7) . ?
C14 C15 1.522(9) . ?
C14 C16 1.519(8) . ?
C14 C17 1.548(8) . ?
C18 C19 1.405(5) . ?
C19 C20 1.401(5) . ?
C19 C22 1.533(5) . ?
C20 C21 1.386(5) . ?
C21 C26 1.523(5) . ?
C22 C23 1.536(6) . ?
C22 C24 1.535(5) . ?
C22 C25 1.536(6) . ?
C26 C27 1.530(7) . ?
C26 C28 1.538(6) . ?
C26 C29 1.533(6) . ?
C30 C31 1.488(11) . ?
C30* C31* 1.57(3) . ?
C32 C33 1.398(15) . ?
C32* C33* 1.70(4) . ?
C34 C35 1.515(14) . ?
C34* C35* 1.48(3) . ?
C36 C37 1.45(3) . ?
C36* C37* 1.55(7) . ?
C38 C39 1.497(12) . ?
C38* C39* 1.50(3) . ?
C40 C41 1.499(14) . ?
C40* C41* 1.55(3) . ?
K2 O7 2.784(18) . ?
K2 O7* 2.83(2) . ?
K2 O8 2.944(18) . ?
K2 O8* 3.11(2) . ?
K2 O9 2.983(14) . ?
K2 O9* 2.822(16) . ?
K2 O10 3.007(9) . ?
K2 O10* 2.828(10) . ?
K2 O11 2.919(9) . ?
K2 O11* 2.928(11) . ?
K2 O12 2.990(13) . ?
K2 O12* 3.078(15) . ?
O7 C42 1.411(15) . ?
O7 C53 1.419(16) . ?
O7* C42* 1.418(17) . ?
O7* C53* 1.429(19) . ?
O8 C43 1.471(19) . ?
O8 C44 1.44(2) . ?
O8* C43* 1.38(2) . ?
O8* C44* 1.42(2) . ?
O9 C45 1.437(12) . ?
O9 C46 1.411(15) . ?
O9* C45* 1.405(15) . ?
O9* C46* 1.403(16) . ?
O10 C47 1.423(12) . ?
O10 C48 1.399(12) . ?
O10* C47* 1.425(15) . ?
O10* C48* 1.439(14) . ?
O11 C49 1.411(12) . ?
O11 C50 1.418(13) . ?
O11* C49* 1.430(14) . ?
O11* C50* 1.395(14) . ?
O12 C51 1.444(16) . ?
O12 C52 1.393(14) . ?
O12* C51* 1.422(18) . ?
O12* C52* 1.422(15) . ?
C42 C43 1.491(14) . ?
C42* C43* 1.496(16) . ?
C44 C45 1.499(16) . ?
C44* C45* 1.488(17) . ?
C46 C47 1.483(14) . ?
C46* C47* 1.472(16) . ?
C48 C49 1.475(14) . ?
C48* C49* 1.496(16) . ?
C50 C51 1.481(14) . ?
C50* C51* 1.449(16) . ?
C52 C53 1.497(15) . ?
C52* C53* 1.491(18) . ?
